data_4112769
loop_
_publ_author_name
'Hiroki Oshio'
'Norihisa Hoshino'
'Tasuku Ito'
'Motohiro Nakano'

_publ_section_title
;
 Single-Molecule Magnets of Ferrous Cubes: Structurally Controlled
 Magnetic Anisotropy
;
_journal_name_full 'Journal of the American Chemical Society'
_journal_page_first 8805
_journal_page_last 8812
_journal_paper_doi 10.1021/ja0487933
_journal_volume 126
_journal_year 2004
_chemical_formula_sum 'C42 H56 Br4 Fe4 N4 O14'
_chemical_formula_weight 1383.93
_chemical_name_systematic
; 
 [Fe4(5-Br-sae)4(MeOH)4] 
;
_space_group_IT_number 2
_symmetry_cell_setting triclinic
_symmetry_space_group_name_Hall '-P 1'
_symmetry_space_group_name_H-M 'P -1'
_atom_sites_solution_hydrogens geom
_atom_sites_solution_primary direct
_atom_sites_solution_secondary difmap
_audit_creation_method SHELXL-97
_cell_angle_alpha 80.253(6)
_cell_angle_beta 87.931(7)
_cell_angle_gamma 86.608(7)
_cell_formula_units_Z 4
_cell_length_a 14.609(3)
_cell_length_b 16.080(3)
_cell_length_c 21.980(4)
_cell_measurement_temperature 293(2)
_cell_volume 5078.1(17)
_computing_structure_refinement 'SHELXL-97 (Sheldrick, 1997)'
_computing_structure_solution 'SHELXS-97 (Sheldrick, 1990)'
_diffrn_ambient_temperature 293(2)
_diffrn_measured_fraction_theta_full 0.986
_diffrn_measured_fraction_theta_max 0.986
_diffrn_radiation_monochromator graphite
_diffrn_radiation_source 'fine-focus sealed tube'
_diffrn_radiation_type MoK\a
_diffrn_radiation_wavelength 0.71073
_diffrn_reflns_av_R_equivalents 0.1104
_diffrn_reflns_av_sigmaI/netI 0.2036
_diffrn_reflns_limit_h_max 11
_diffrn_reflns_limit_h_min -16
_diffrn_reflns_limit_k_max 17
_diffrn_reflns_limit_k_min -18
_diffrn_reflns_limit_l_max 25
_diffrn_reflns_limit_l_min -25
_diffrn_reflns_number 28661
_diffrn_reflns_theta_full 24.11
_diffrn_reflns_theta_max 24.11
_diffrn_reflns_theta_min 0.94
_exptl_absorpt_coefficient_mu 4.329
_exptl_absorpt_correction_T_max 0.832
_exptl_absorpt_correction_T_min 1.0000
_exptl_absorpt_correction_type empirical
_exptl_absorpt_process_details SADABS
_exptl_crystal_colour dark_blue
_exptl_crystal_density_diffrn 1.768
_exptl_crystal_description tablet
_exptl_crystal_F_000 2696
_exptl_crystal_size_max 0.30
_exptl_crystal_size_mid 0.20
_exptl_crystal_size_min 0.20
_refine_diff_density_max 1.511
_refine_diff_density_min -0.790
_refine_diff_density_rms 0.141
_refine_ls_extinction_method none
_refine_ls_goodness_of_fit_ref 0.785
_refine_ls_hydrogen_treatment mixed
_refine_ls_matrix_type full
_refine_ls_number_parameters 1197
_refine_ls_number_reflns 15947
_refine_ls_number_restraints 2
_refine_ls_restrained_S_all 0.785
_refine_ls_R_factor_all 0.1413
_refine_ls_R_factor_gt 0.0640
_refine_ls_shift/su_max 5.504
_refine_ls_shift/su_mean 0.075
_refine_ls_structure_factor_coef Fsqd
_refine_ls_weighting_details 'calc w=1/[\s^2^(Fo^2^)+(0.0581P)^2^+0.0000P] where P=(Fo^2^+2Fc^2^)/3'
_refine_ls_weighting_scheme calc
_refine_ls_wR_factor_gt 0.1376
_refine_ls_wR_factor_ref 0.1563
_reflns_number_gt 6504
_reflns_number_total 15947
_reflns_threshold_expression >2sigma(I)
_cod_data_source_file ja0487933si20040302_072204.cif
_cod_data_source_block '[Fe4(5-Br-sae)4(MeOH)4]MeOH'
_cod_original_cell_volume 5078.3(17)
_cod_database_code 4112769

loop_
_symmetry_equiv_pos_as_xyz
'x, y, z'
'-x, -y, -z'

loop_
_atom_site_label
_atom_site_type_symbol
_atom_site_fract_x
_atom_site_fract_y
_atom_site_fract_z
_atom_site_U_iso_or_equiv
_atom_site_adp_type
_atom_site_occupancy
_atom_site_symmetry_multiplicity
_atom_site_calc_flag
_atom_site_refinement_flags
Fe1 Fe 0.80181(11) 0.89240(9) 0.53211(6) 0.0462(4) Uani 1 1 d .
Fe2 Fe 0.84131(10) 0.75554(9) 0.44224(6) 0.0416(4) Uani 1 1 d .
Fe3 Fe 0.65929(10) 0.73879(9) 0.54005(6) 0.0415(4) Uani 1 1 d .
Fe4 Fe 0.85498(10) 0.70505(9) 0.59533(6) 0.0426(4) Uani 1 1 d .
Fe5 Fe 0.94048(11) 0.78223(9) 0.94327(6) 0.0493(4) Uani 1 1 d .
Fe6 Fe 0.78754(10) 0.82104(9) 1.04253(6) 0.0441(4) Uani 1 1 d .
Fe7 Fe 0.75815(10) 0.87538(9) 0.88898(7) 0.0479(4) Uani 1 1 d .
Fe8 Fe 0.73763(10) 0.69154(8) 0.95921(6) 0.0411(4) Uani 1 1 d .
Br1 Br 0.72582(10) 1.36269(8) 0.46534(7) 0.0888(5) Uani 1 1 d .
Br2 Br 1.07098(11) 0.59937(13) 0.16814(6) 0.1227(7) Uani 1 1 d .
Br3 Br 0.28731(9) 0.85352(9) 0.75873(6) 0.0856(5) Uani 1 1 d .
Br4 Br 1.26102(9) 0.53154(9) 0.78208(6) 0.0789(4) Uani 1 1 d .
Br5 Br 1.43853(9) 0.66684(10) 0.93713(7) 0.0977(5) Uani 1 1 d .
Br6 Br 0.51112(9) 0.95381(8) 1.30453(5) 0.0680(4) Uani 1 1 d .
Br7 Br 0.70061(11) 1.27730(8) 0.66666(6) 0.0885(5) Uani 1 1 d .
Br8 Br 0.59847(14) 0.32165(10) 0.82726(8) 0.1217(7) Uani 1 1 d .
O1 O 0.8139(5) 0.9928(4) 0.4672(3) 0.054(2) Uani 1 1 d .
O2 O 0.7509(4) 0.7963(4) 0.5975(3) 0.0417(17) Uani 1 1 d .
O3 O 0.9059(5) 0.9059(5) 0.6070(3) 0.060(2) Uani 1 1 d .
O4 O 0.8196(5) 0.7058(4) 0.3670(3) 0.0493(19) Uani 1 1 d .
O5 O 0.8996(4) 0.7998(4) 0.5152(3) 0.0422(17) Uani 1 1 d .
O6 O 0.8731(5) 0.8891(4) 0.3829(3) 0.054(2) Uani 1 1 d .
O7 O 0.5803(5) 0.6910(4) 0.6126(3) 0.059(2) Uani 1 1 d .
O8 O 0.7235(5) 0.8235(4) 0.4701(3) 0.0473(18) Uani 1 1 d .
O9 O 0.5938(5) 0.6628(5) 0.4831(3) 0.064(2) Uani 1 1 d .
O10 O 0.9502(5) 0.7356(4) 0.6485(3) 0.0434(17) Uani 1 1 d .
O11 O 0.7820(4) 0.6674(4) 0.5237(3) 0.0409(17) Uani 1 1 d .
O12 O 0.7639(5) 0.6289(5) 0.6689(3) 0.071(2) Uani 1 1 d .
O13 O 1.0472(6) 0.7725(5) 0.9954(3) 0.065(2) Uani 1 1 d .
O14 O 0.8344(4) 0.7627(4) 0.8893(3) 0.0449(18) Uani 1 1 d .
O15 O 0.9909(5) 0.8893(5) 0.8686(4) 0.088(3) Uani 1 1 d .
O16 O 0.6992(5) 0.7805(4) 1.1094(3) 0.055(2) Uani 1 1 d .
O17 O 0.8561(4) 0.8837(4) 0.9648(3) 0.0445(18) Uani 1 1 d .
O18 O 0.9185(7) 0.8059(5) 1.0973(4) 0.103(3) Uani 1 1 d .
O19 O 0.8263(5) 0.9551(5) 0.8289(3) 0.069(2) Uani 1 1 d .
O20 O 0.6894(4) 0.8154(4) 0.9667(3) 0.0410(17) Uani 1 1 d .
O21 O 0.6646(5) 0.8170(4) 0.8281(3) 0.0513(19) Uani 1 1 d .
O22 O 0.6624(5) 0.6595(4) 0.8957(3) 0.053(2) Uani 1 1 d .
O23 O 0.8440(4) 0.7126(4) 1.0129(3) 0.0391(17) Uani 1 1 d .
O24 O 0.6468(5) 0.6618(4) 1.0420(3) 0.0512(19) Uani 1 1 d .
N1 N 0.7165(6) 0.9651(5) 0.5829(4) 0.048(2) Uani 1 1 d .
N2 N 0.9792(5) 0.7180(5) 0.4306(3) 0.041(2) Uani 1 1 d .
N3 N 0.5620(6) 0.8397(5) 0.5237(4) 0.045(2) Uani 1 1 d .
N4 N 0.9313(5) 0.5954(5) 0.5865(3) 0.036(2) Uani 1 1 d .
N5 N 1.0028(6) 0.6896(5) 0.8977(3) 0.043(2) Uani 1 1 d .
N6 N 0.7599(6) 0.9431(5) 1.0573(4) 0.053(2) Uani 1 1 d .
N7 N 0.6571(5) 0.9687(5) 0.8958(4) 0.041(2) Uani 1 1 d .
N8 N 0.8008(6) 0.5711(5) 0.9730(4) 0.045(2) Uani 1 1 d .
C1 C 0.7879(7) 1.0721(6) 0.4671(5) 0.045(3) Uani 1 1 d .
C2 C 0.8082(7) 1.1317(7) 0.4157(5) 0.054(3) Uani 1 1 d .
H2 H 0.8375 1.1135 0.3816 0.065 Uiso 1 1 calc R
C3 C 0.7867(7) 1.2167(7) 0.4131(5) 0.059(3) Uani 1 1 d .
H3 H 0.8002 1.2548 0.3776 0.071 Uiso 1 1 calc R
C4 C 0.7440(8) 1.2457(7) 0.4645(5) 0.057(3) Uani 1 1 d .
C5 C 0.7190(7) 1.1865(7) 0.5156(5) 0.053(3) Uani 1 1 d .
H5 H 0.6872 1.2051 0.5487 0.064 Uiso 1 1 calc R
C6 C 0.7403(7) 1.1000(6) 0.5185(4) 0.045(3) Uani 1 1 d .
C7 C 0.7081(7) 1.0452(6) 0.5732(4) 0.044(3) Uani 1 1 d .
H7 H 0.6786 1.0710 0.6039 0.053 Uiso 1 1 calc R
C8 C 0.6765(7) 0.9164(6) 0.6374(4) 0.049(3) Uani 1 1 d .
H8A H 0.6122 0.9099 0.6307 0.058 Uiso 1 1 calc R
H8B H 0.6800 0.9466 0.6719 0.058 Uiso 1 1 calc R
C9 C 0.7252(7) 0.8295(6) 0.6535(4) 0.045(3) Uani 1 1 d .
H9A H 0.7796 0.8337 0.6766 0.054 Uiso 1 1 calc R
H9B H 0.6850 0.7915 0.6792 0.054 Uiso 1 1 calc R
C10 C 0.9572(10) 0.9690(9) 0.6114(8) 0.129(6) Uani 1 1 d .
H10A H 0.9407 1.0164 0.5802 0.193 Uiso 1 1 calc R
H10B H 1.0206 0.9519 0.6057 0.193 Uiso 1 1 calc R
H10C H 0.9478 0.9847 0.6515 0.193 Uiso 1 1 calc R
C11 C 0.8796(7) 0.6835(6) 0.3235(4) 0.042(3) Uani 1 1 d .
C12 C 0.8415(8) 0.6732(6) 0.2670(4) 0.054(3) Uani 1 1 d .
H12 H 0.7789 0.6829 0.2610 0.065 Uiso 1 1 calc R
C13 C 0.8983(9) 0.6485(7) 0.2207(5) 0.064(3) Uani 1 1 d .
H13 H 0.8744 0.6404 0.1836 0.077 Uiso 1 1 calc R
C14 C 0.9914(9) 0.6363(8) 0.2309(5) 0.064(3) Uani 1 1 d .
C15 C 1.0306(8) 0.6484(6) 0.2835(4) 0.053(3) Uani 1 1 d .
H15 H 1.0936 0.6400 0.2885 0.063 Uiso 1 1 calc R
C16 C 0.9727(7) 0.6741(6) 0.3305(4) 0.040(3) Uani 1 1 d .
C17 C 1.0218(7) 0.6916(6) 0.3833(4) 0.044(3) Uani 1 1 d .
H17 H 1.0854 0.6839 0.3833 0.052 Uiso 1 1 calc R
C18 C 1.0380(7) 0.7375(6) 0.4788(4) 0.045(3) Uani 1 1 d .
H18A H 1.0988 0.7503 0.4618 0.054 Uiso 1 1 calc R
H18B H 1.0438 0.6896 0.5121 0.054 Uiso 1 1 calc R
C19 C 0.9920(7) 0.8145(6) 0.5030(4) 0.045(3) Uani 1 1 d .
H19A H 1.0211 0.8227 0.5403 0.054 Uiso 1 1 calc R
H19B H 0.9982 0.8650 0.4723 0.054 Uiso 1 1 calc R
C20 C 0.8524(8) 0.9125(7) 0.3193(5) 0.072(4) Uani 1 1 d .
H20A H 0.8908 0.9568 0.3005 0.108 Uiso 1 1 calc R
H20B H 0.7892 0.9321 0.3155 0.108 Uiso 1 1 calc R
H20C H 0.8633 0.8644 0.2989 0.108 Uiso 1 1 calc R
C21 C 0.5118(8) 0.7280(7) 0.6406(5) 0.049(3) Uani 1 1 d .
C22 C 0.4803(7) 0.6855(7) 0.6981(5) 0.056(3) Uani 1 1 d .
H22 H 0.5055 0.6319 0.7134 0.067 Uiso 1 1 calc R
C23 C 0.4130(8) 0.7216(8) 0.7322(5) 0.066(4) Uani 1 1 d .
H23 H 0.3939 0.6931 0.7705 0.079 Uiso 1 1 calc R
C24 C 0.3740(7) 0.8001(8) 0.7094(5) 0.061(3) Uani 1 1 d .
C25 C 0.4000(7) 0.8426(7) 0.6529(5) 0.055(3) Uani 1 1 d .
H25 H 0.3730 0.8956 0.6378 0.066 Uiso 1 1 calc R
C26 C 0.4683(7) 0.8052(6) 0.6178(5) 0.044(3) Uani 1 1 d .
C27 C 0.4934(7) 0.8568(7) 0.5583(5) 0.051(3) Uani 1 1 d .
H27 H 0.4568 0.9053 0.5449 0.061 Uiso 1 1 calc R
C28 C 0.5844(7) 0.9031(7) 0.4695(4) 0.052(3) Uani 1 1 d .
H28A H 0.6063 0.9528 0.4828 0.062 Uiso 1 1 calc R
H28B H 0.5299 0.9201 0.4456 0.062 Uiso 1 1 calc R
C29 C 0.6564(7) 0.8664(6) 0.4308(4) 0.048(3) Uani 1 1 d .
H29A H 0.6298 0.8276 0.4079 0.058 Uiso 1 1 calc R
H29B H 0.6834 0.9108 0.4015 0.058 Uiso 1 1 calc R
C30 C 0.5010(11) 0.6615(11) 0.4806(7) 0.147(7) Uani 1 1 d .
H30A H 0.4835 0.6040 0.4870 0.221 Uiso 1 1 calc R
H30B H 0.4812 0.6898 0.4409 0.221 Uiso 1 1 calc R
H30C H 0.4728 0.6897 0.5122 0.221 Uiso 1 1 calc R
C31 C 1.0174(7) 0.6893(7) 0.6742(4) 0.041(3) Uani 1 1 d .
C32 C 1.0739(8) 0.7211(7) 0.7154(4) 0.049(3) Uani 1 1 d .
H32 H 1.0612 0.7764 0.7217 0.058 Uiso 1 1 calc R
C33 C 1.1435(7) 0.6775(7) 0.7457(4) 0.050(3) Uani 1 1 d .
H33 H 1.1761 0.7024 0.7727 0.060 Uiso 1 1 calc R
C34 C 1.1685(8) 0.5937(7) 0.7371(4) 0.052(3) Uani 1 1 d .
C35 C 1.1185(7) 0.5604(7) 0.6962(4) 0.051(3) Uani 1 1 d .
H35 H 1.1339 0.5054 0.6899 0.062 Uiso 1 1 calc R
C36 C 1.0451(7) 0.6050(6) 0.6633(4) 0.042(3) Uani 1 1 d .
C37 C 1.0004(7) 0.5636(7) 0.6202(5) 0.048(3) Uani 1 1 d .
H37 H 1.0229 0.5094 0.6161 0.057 Uiso 1 1 calc R
C38 C 0.8963(7) 0.5518(6) 0.5411(4) 0.048(3) Uani 1 1 d .
H38A H 0.9032 0.4913 0.5552 0.058 Uiso 1 1 calc R
H38B H 0.9313 0.5650 0.5027 0.058 Uiso 1 1 calc R
C39 C 0.7964(7) 0.5772(6) 0.5301(5) 0.050(3) Uani 1 1 d .
H39A H 0.7777 0.5585 0.4930 0.060 Uiso 1 1 calc R
H39B H 0.7592 0.5502 0.5645 0.060 Uiso 1 1 calc R
C40 C 0.7894(12) 0.5659(10) 0.7172(7) 0.150(8) Uani 1 1 d .
H40A H 0.8551 0.5598 0.7185 0.225 Uiso 1 1 calc R
H40B H 0.7656 0.5136 0.7112 0.225 Uiso 1 1 calc R
H40C H 0.7652 0.5806 0.7554 0.225 Uiso 1 1 calc R
C41 C 1.1283(9) 0.7485(7) 0.9817(5) 0.053(3) Uani 1 1 d .
C42 C 1.2042(10) 0.7696(7) 1.0143(6) 0.078(4) Uani 1 1 d .
H42 H 1.1928 0.8002 1.0463 0.093 Uiso 1 1 calc R
C43 C 1.2946(10) 0.7463(8) 1.0000(7) 0.082(4) Uani 1 1 d .
H43 H 1.3417 0.7638 1.0213 0.098 Uiso 1 1 calc R
C44 C 1.3154(8) 0.6984(8) 0.9555(6) 0.062(3) Uani 1 1 d .
C45 C 1.2457(8) 0.6720(7) 0.9240(5) 0.053(3) Uani 1 1 d .
H45 H 1.2595 0.6378 0.8944 0.064 Uiso 1 1 calc R
C46 C 1.1550(7) 0.6959(6) 0.9361(5) 0.045(3) Uani 1 1 d .
C47 C 1.0872(8) 0.6672(6) 0.8990(4) 0.046(3) Uani 1 1 d .
H47 H 1.1077 0.6285 0.8738 0.055 Uiso 1 1 calc R
C48 C 0.9389(7) 0.6614(6) 0.8573(4) 0.048(3) Uani 1 1 d .
H48A H 0.9099 0.6118 0.8790 0.058 Uiso 1 1 calc R
H48B H 0.9721 0.6458 0.8215 0.058 Uiso 1 1 calc R
C49 C 0.8670(7) 0.7293(7) 0.8365(4) 0.049(3) Uani 1 1 d .
H49A H 0.8928 0.7733 0.8062 0.059 Uiso 1 1 calc R
H49B H 0.8172 0.7062 0.8179 0.059 Uiso 1 1 calc R
C50 C 1.0678(8) 0.9004(8) 0.8347(6) 0.082(4) Uani 1 1 d .
H50A H 1.1107 0.8535 0.8467 0.122 Uiso 1 1 calc R
H50B H 1.0938 0.9516 0.8410 0.122 Uiso 1 1 calc R
H50C H 1.0543 0.9042 0.7918 0.122 Uiso 1 1 calc R
C51 C 0.6617(7) 0.8220(6) 1.1522(5) 0.048(3) Uani 1 1 d .
C52 C 0.6142(7) 0.7760(7) 1.2007(4) 0.052(3) Uani 1 1 d .
H52 H 0.6105 0.7181 1.2022 0.063 Uiso 1 1 calc R
C53 C 0.5716(7) 0.8142(7) 1.2472(5) 0.055(3) Uani 1 1 d .
H53 H 0.5426 0.7821 1.2807 0.066 Uiso 1 1 calc R
C54 C 0.5733(7) 0.8991(7) 1.2427(5) 0.049(3) Uani 1 1 d .
C55 C 0.6186(7) 0.9482(6) 1.1957(4) 0.051(3) Uani 1 1 d .
H55 H 0.6193 1.0062 1.1945 0.061 Uiso 1 1 calc R
C56 C 0.6645(7) 0.9099(6) 1.1486(4) 0.049(3) Uani 1 1 d .
C57 C 0.7117(8) 0.9641(6) 1.1012(5) 0.055(3) Uani 1 1 d .
H57 H 0.7061 1.0215 1.1031 0.066 Uiso 1 1 calc R
C58 C 0.8046(8) 1.0053(7) 1.0115(5) 0.062(3) Uani 1 1 d .
H58A H 0.8270 1.0493 1.0313 0.075 Uiso 1 1 calc R
H58B H 0.7610 1.0311 0.9807 0.075 Uiso 1 1 calc R
C59 C 0.8863(7) 0.9598(7) 0.9800(5) 0.063(3) Uani 1 1 d .
H59A H 0.9071 0.9962 0.9429 0.075 Uiso 1 1 calc R
H59B H 0.9371 0.9474 1.0079 0.075 Uiso 1 1 calc R
C60 C 0.959(2) 0.8506(10) 1.1369(10) 0.36(2) Uani 1 1 d .
H60A H 0.9302 0.8385 1.1772 0.543 Uiso 1 1 calc R
H60B H 0.9513 0.9100 1.1215 0.543 Uiso 1 1 calc R
H60C H 1.0231 0.8342 1.1395 0.543 Uiso 1 1 calc R
C61 C 0.7958(8) 1.0263(7) 0.7952(5) 0.057(3) Uani 1 1 d .
C62 C 0.8511(9) 1.0657(8) 0.7478(6) 0.080(4) Uani 1 1 d .
H62 H 0.9093 1.0418 0.7410 0.095 Uiso 1 1 calc R
C63 C 0.8220(9) 1.1393(8) 0.7105(5) 0.075(4) Uani 1 1 d .
H63 H 0.8609 1.1647 0.6793 0.090 Uiso 1 1 calc R
C64 C 0.7371(9) 1.1752(6) 0.7189(5) 0.056(3) Uani 1 1 d .
C65 C 0.6820(8) 1.1388(6) 0.7644(4) 0.047(3) Uani 1 1 d .
H65 H 0.6234 1.1634 0.7688 0.057 Uiso 1 1 calc R
C66 C 0.7077(7) 1.0663(6) 0.8055(4) 0.042(3) Uani 1 1 d .
C67 C 0.6450(7) 1.0366(6) 0.8558(4) 0.040(3) Uani 1 1 d .
H67 H 0.5912 1.0694 0.8596 0.048 Uiso 1 1 calc R
C68 C 0.5924(7) 0.9443(6) 0.9448(4) 0.052(3) Uani 1 1 d .
H68A H 0.5309 0.9623 0.9310 0.063 Uiso 1 1 calc R
H68B H 0.6044 0.9720 0.9794 0.063 Uiso 1 1 calc R
C69 C 0.5986(7) 0.8490(6) 0.9654(4) 0.043(3) Uani 1 1 d .
H69A H 0.5705 0.8356 1.0063 0.051 Uiso 1 1 calc R
H69B H 0.5643 0.8228 0.9374 0.051 Uiso 1 1 calc R
C70 C 0.5799(8) 0.8483(6) 0.8006(4) 0.057(3) Uani 1 1 d .
H70A H 0.5304 0.8355 0.8301 0.086 Uiso 1 1 calc R
H70B H 0.5712 0.8221 0.7653 0.086 Uiso 1 1 calc R
H70C H 0.5808 0.9084 0.7880 0.086 Uiso 1 1 calc R
C71 C 0.6540(7) 0.5841(7) 0.8809(5) 0.047(3) Uani 1 1 d .
C72 C 0.5878(8) 0.5744(7) 0.8374(5) 0.061(3) Uani 1 1 d .
H72 H 0.5541 0.6224 0.8190 0.073 Uiso 1 1 calc R
C73 C 0.5708(9) 0.4989(8) 0.8209(5) 0.069(4) Uani 1 1 d .
H73 H 0.5262 0.4956 0.7923 0.083 Uiso 1 1 calc R
C74 C 0.6209(9) 0.4276(8) 0.8473(6) 0.064(3) Uani 1 1 d .
C75 C 0.6895(8) 0.4321(7) 0.8900(5) 0.059(3) Uani 1 1 d .
H75 H 0.7238 0.3836 0.9066 0.071 Uiso 1 1 calc R
C76 C 0.7059(8) 0.5093(7) 0.9073(5) 0.048(3) Uani 1 1 d .
C77 C 0.7780(7) 0.5077(7) 0.9513(5) 0.053(3) Uani 1 1 d .
H77 H 0.8097 0.4563 0.9644 0.063 Uiso 1 1 calc R
C78 C 0.8794(8) 0.5646(7) 1.0130(5) 0.059(3) Uani 1 1 d .
H78A H 0.9356 0.5697 0.9882 0.071 Uiso 1 1 calc R
H78B H 0.8822 0.5099 1.0397 0.071 Uiso 1 1 calc R
C79 C 0.8698(7) 0.6355(6) 1.0526(4) 0.047(3) Uani 1 1 d .
H79A H 0.8234 0.6226 1.0850 0.056 Uiso 1 1 calc R
H79B H 0.9276 0.6407 1.0716 0.056 Uiso 1 1 calc R
C80 C 0.6111(8) 0.5833(7) 1.0688(5) 0.071(4) Uani 1 1 d .
H80A H 0.5468 0.5845 1.0609 0.106 Uiso 1 1 calc R
H80B H 0.6197 0.5736 1.1126 0.106 Uiso 1 1 calc R
H80C H 0.6426 0.5386 1.0511 0.106 Uiso 1 1 calc R
C1S C 0.6524(11) 0.5684(8) 0.3583(8) 0.123(7) Uani 1 1 d D
O1S O 0.6535(6) 0.6496(7) 0.3720(4) 0.106(3) Uani 1 1 d D
C2S C 0.514(5) 0.498(5) 0.614(5) 1.58(18) Uani 1 1 d D
O2S O 0.6005(14) 0.5179(18) 0.6424(10) 0.384(18) Uani 1 1 d D

loop_
_atom_site_aniso_label
_atom_site_aniso_U_11
_atom_site_aniso_U_22
_atom_site_aniso_U_33
_atom_site_aniso_U_23
_atom_site_aniso_U_13
_atom_site_aniso_U_12
Fe1 0.0582(11) 0.0401(9) 0.0405(9) -0.0124(7) 0.0117(8) 0.0051(8)
Fe2 0.0428(10) 0.0481(9) 0.0363(8) -0.0161(7) 0.0055(7) 0.0004(8)
Fe3 0.0396(10) 0.0438(9) 0.0399(9) -0.0074(7) 0.0039(7) 0.0066(7)
Fe4 0.0466(10) 0.0407(9) 0.0410(9) -0.0115(7) -0.0002(7) 0.0062(7)
Fe5 0.0478(11) 0.0491(10) 0.0471(9) -0.0034(8) 0.0121(8) 0.0089(8)
Fe6 0.0506(11) 0.0369(9) 0.0456(9) -0.0107(7) 0.0113(8) -0.0061(8)
Fe7 0.0466(11) 0.0411(9) 0.0500(9) 0.0030(7) 0.0153(8) 0.0074(8)
Fe8 0.0491(10) 0.0349(8) 0.0385(8) -0.0075(7) 0.0064(7) 0.0050(7)
Br1 0.0835(11) 0.0439(8) 0.1295(12) 0.0029(8) 0.0248(9) 0.0092(7)
Br2 0.0905(13) 0.224(2) 0.0646(9) -0.0800(11) -0.0070(8) 0.0616(12)
Br3 0.0735(10) 0.1062(11) 0.0937(10) -0.0653(9) 0.0410(8) -0.0283(8)
Br4 0.0762(10) 0.0896(10) 0.0751(9) -0.0266(8) -0.0333(8) 0.0167(8)
Br5 0.0499(10) 0.1060(12) 0.1278(13) 0.0099(10) -0.0091(9) -0.0074(8)
Br6 0.0806(10) 0.0803(9) 0.0441(7) -0.0259(6) -0.0013(6) 0.0318(7)
Br7 0.1295(14) 0.0651(9) 0.0584(8) 0.0143(7) 0.0075(8) 0.0218(8)
Br8 0.1723(19) 0.0753(11) 0.1335(14) -0.0568(10) -0.0011(13) -0.0266(11)
O1 0.077(6) 0.041(5) 0.046(4) -0.014(3) 0.025(4) -0.005(4)
O2 0.042(5) 0.043(4) 0.041(4) -0.014(3) 0.006(3) 0.006(3)
O3 0.067(6) 0.042(5) 0.078(5) -0.029(4) 0.001(4) -0.004(4)
O4 0.055(5) 0.065(5) 0.032(4) -0.022(3) 0.008(3) -0.004(4)
O5 0.040(5) 0.059(5) 0.030(4) -0.012(3) 0.009(3) -0.010(4)
O6 0.072(6) 0.049(5) 0.039(4) -0.006(3) 0.011(4) -0.003(4)
O7 0.073(6) 0.051(5) 0.048(4) -0.003(4) 0.026(4) 0.000(4)
O8 0.054(5) 0.043(4) 0.040(4) 0.003(3) -0.005(4) 0.006(4)
O9 0.035(5) 0.094(6) 0.070(5) -0.038(4) 0.005(4) -0.011(5)
O10 0.049(5) 0.041(4) 0.042(4) -0.016(3) -0.004(3) 0.011(4)
O11 0.043(5) 0.035(4) 0.045(4) -0.009(3) -0.006(3) 0.004(3)
O12 0.089(7) 0.062(5) 0.061(5) -0.006(4) 0.024(5) -0.016(5)
O13 0.074(6) 0.065(5) 0.058(5) -0.024(4) -0.004(4) 0.022(5)
O14 0.044(5) 0.048(4) 0.039(4) -0.004(3) 0.013(3) 0.011(3)
O15 0.051(6) 0.088(7) 0.099(7) 0.041(5) 0.034(5) 0.009(5)
O16 0.073(6) 0.039(4) 0.056(5) -0.017(4) 0.016(4) -0.010(4)
O17 0.034(4) 0.040(4) 0.057(4) -0.006(3) 0.018(3) -0.001(3)
O18 0.133(9) 0.065(6) 0.106(7) 0.019(5) -0.065(6) -0.025(6)
O19 0.054(6) 0.053(5) 0.084(6) 0.025(4) 0.017(4) 0.018(4)
O20 0.040(5) 0.037(4) 0.044(4) -0.006(3) 0.015(3) 0.003(3)
O21 0.043(5) 0.061(5) 0.049(4) -0.009(4) -0.009(4) 0.009(4)
O22 0.075(6) 0.033(4) 0.051(4) -0.008(4) -0.011(4) 0.009(4)
O23 0.036(4) 0.031(4) 0.047(4) -0.006(3) 0.014(3) 0.011(3)
O24 0.062(5) 0.043(4) 0.047(4) -0.006(3) 0.028(4) -0.011(4)
N1 0.054(6) 0.044(6) 0.043(5) -0.008(5) 0.013(4) 0.005(5)
N2 0.047(6) 0.050(5) 0.029(5) -0.014(4) 0.000(4) 0.000(4)
N3 0.044(6) 0.050(6) 0.039(5) -0.002(4) 0.002(4) 0.012(4)
N4 0.035(5) 0.040(5) 0.036(5) -0.015(4) -0.007(4) 0.005(4)
N5 0.040(6) 0.049(6) 0.036(5) -0.003(4) -0.001(4) 0.014(5)
N6 0.077(7) 0.035(5) 0.050(6) -0.013(5) 0.012(5) -0.019(5)
N7 0.041(6) 0.041(5) 0.042(5) -0.012(4) 0.013(4) -0.002(4)
N8 0.051(6) 0.044(6) 0.038(5) -0.005(4) -0.001(4) 0.012(5)
C1 0.050(8) 0.038(7) 0.047(7) -0.014(6) 0.011(6) 0.000(6)
C2 0.058(8) 0.050(8) 0.048(7) -0.002(6) 0.011(6) 0.014(6)
C3 0.048(8) 0.064(8) 0.057(8) 0.014(7) -0.004(6) -0.004(6)
C4 0.058(9) 0.044(7) 0.066(8) 0.000(6) -0.010(7) -0.001(6)
C5 0.043(8) 0.062(8) 0.052(7) -0.006(6) 0.010(6) -0.003(6)
C6 0.060(8) 0.033(6) 0.041(6) -0.005(5) 0.004(6) 0.001(6)
C7 0.044(7) 0.043(7) 0.044(7) -0.008(6) 0.008(5) 0.004(6)
C8 0.070(8) 0.040(7) 0.038(6) -0.016(5) 0.019(6) -0.005(6)
C9 0.060(8) 0.042(6) 0.035(6) -0.016(5) 0.011(5) -0.005(6)
C10 0.105(14) 0.066(11) 0.219(19) -0.037(12) -0.046(13) 0.022(10)
C11 0.050(8) 0.035(6) 0.037(6) -0.002(5) 0.012(6) -0.001(5)
C12 0.070(9) 0.065(8) 0.030(6) -0.013(6) -0.014(6) 0.006(6)
C13 0.071(10) 0.081(9) 0.045(7) -0.031(6) 0.003(7) 0.014(7)
C14 0.058(9) 0.092(10) 0.043(7) -0.024(6) -0.005(6) 0.022(7)
C15 0.056(8) 0.058(7) 0.042(7) -0.011(6) 0.003(6) 0.021(6)
C16 0.029(7) 0.053(7) 0.037(6) -0.010(5) 0.001(5) 0.004(5)
C17 0.037(7) 0.038(6) 0.056(7) -0.011(5) 0.015(6) -0.004(5)
C18 0.033(7) 0.055(7) 0.049(7) -0.018(5) 0.006(5) -0.005(5)
C19 0.042(7) 0.053(7) 0.043(6) -0.015(5) 0.006(5) -0.003(6)
C20 0.100(11) 0.058(8) 0.053(8) -0.002(6) 0.013(7) 0.003(7)
C21 0.052(8) 0.056(8) 0.040(7) -0.015(6) 0.004(6) -0.006(6)
C22 0.062(9) 0.053(7) 0.054(7) -0.012(6) 0.014(6) -0.007(6)
C23 0.076(10) 0.078(10) 0.051(7) -0.035(7) 0.014(7) -0.014(8)
C24 0.040(8) 0.087(10) 0.066(8) -0.042(8) 0.025(6) -0.023(7)
C25 0.048(8) 0.059(8) 0.062(8) -0.023(6) 0.016(6) 0.001(6)
C26 0.038(7) 0.049(7) 0.046(7) -0.013(6) 0.001(5) 0.006(5)
C27 0.038(7) 0.063(8) 0.049(7) -0.009(6) -0.001(6) 0.012(6)
C28 0.048(8) 0.059(7) 0.042(7) 0.004(6) -0.006(5) 0.020(6)
C29 0.037(7) 0.063(7) 0.038(6) 0.005(5) 0.003(5) 0.013(6)
C30 0.114(16) 0.21(2) 0.154(16) -0.133(15) 0.022(13) -0.031(15)
C31 0.041(7) 0.050(7) 0.031(6) -0.004(5) 0.003(5) -0.010(6)
C32 0.058(8) 0.053(7) 0.034(6) -0.002(6) 0.003(6) -0.013(6)
C33 0.042(8) 0.081(9) 0.027(6) -0.005(6) 0.002(5) -0.009(7)
C34 0.056(8) 0.067(9) 0.036(6) -0.010(6) -0.006(6) -0.010(7)
C35 0.052(8) 0.052(7) 0.049(7) -0.009(6) -0.001(6) 0.007(6)
C36 0.039(7) 0.047(7) 0.041(6) -0.008(5) -0.008(5) -0.008(6)
C37 0.038(7) 0.051(7) 0.054(7) -0.012(6) 0.003(6) 0.001(6)
C38 0.057(8) 0.036(6) 0.055(7) -0.016(5) -0.017(6) 0.003(6)
C39 0.065(9) 0.040(7) 0.049(7) -0.018(5) -0.007(6) -0.003(6)
C40 0.22(2) 0.126(16) 0.087(12) 0.019(11) 0.059(13) -0.006(14)
C41 0.066(10) 0.039(7) 0.048(7) 0.005(6) -0.008(7) 0.002(7)
C42 0.095(12) 0.052(8) 0.089(10) -0.023(7) -0.039(9) 0.018(8)
C43 0.085(12) 0.044(8) 0.118(12) -0.005(8) -0.037(10) -0.015(8)
C44 0.050(9) 0.053(8) 0.077(9) 0.005(7) -0.013(7) 0.000(7)
C45 0.044(8) 0.054(7) 0.057(7) -0.003(6) 0.009(6) 0.002(6)
C46 0.040(7) 0.042(6) 0.049(7) -0.001(5) -0.004(6) 0.014(5)
C47 0.049(8) 0.038(6) 0.047(7) 0.002(5) 0.003(6) 0.004(6)
C48 0.043(7) 0.061(7) 0.039(6) -0.007(6) 0.011(6) 0.006(6)
C49 0.029(7) 0.073(8) 0.042(6) -0.004(6) 0.009(5) 0.009(6)
C50 0.066(10) 0.076(9) 0.093(10) 0.004(8) 0.019(8) 0.010(7)
C51 0.064(8) 0.034(7) 0.046(7) -0.013(6) 0.008(6) 0.001(6)
C52 0.066(9) 0.045(7) 0.046(7) -0.012(6) 0.017(6) -0.004(6)
C53 0.053(8) 0.067(9) 0.042(7) -0.009(6) 0.003(6) 0.010(6)
C54 0.060(8) 0.050(7) 0.037(6) -0.015(6) 0.002(6) 0.014(6)
C55 0.071(9) 0.040(7) 0.043(7) -0.018(6) -0.002(6) 0.014(6)
C56 0.069(9) 0.041(7) 0.040(6) -0.017(5) 0.011(6) -0.004(6)
C57 0.071(9) 0.039(7) 0.062(8) -0.032(6) 0.014(7) -0.012(6)
C58 0.072(9) 0.047(7) 0.072(8) -0.022(6) 0.013(7) -0.023(7)
C59 0.049(8) 0.053(8) 0.083(9) 0.006(7) -0.005(7) -0.014(6)
C60 0.74(6) 0.047(11) 0.32(3) 0.028(14) -0.45(4) -0.09(2)
C61 0.058(9) 0.052(8) 0.060(8) -0.006(6) 0.005(7) 0.002(7)
C62 0.066(10) 0.067(9) 0.089(10) 0.021(7) 0.037(8) 0.012(7)
C63 0.088(11) 0.071(9) 0.051(8) 0.023(7) 0.012(7) 0.012(8)
C64 0.080(10) 0.039(7) 0.046(7) 0.001(6) -0.004(7) 0.010(7)
C65 0.059(8) 0.036(6) 0.041(6) 0.006(5) 0.000(6) 0.006(6)
C66 0.050(8) 0.035(6) 0.039(6) -0.001(5) 0.000(5) -0.007(5)
C67 0.041(7) 0.034(6) 0.045(6) -0.010(5) 0.006(5) 0.006(5)
C68 0.061(8) 0.042(7) 0.048(7) 0.004(5) 0.009(6) -0.001(6)
C69 0.046(8) 0.042(6) 0.039(6) -0.005(5) 0.003(5) 0.001(5)
C70 0.074(9) 0.050(7) 0.045(7) -0.002(6) -0.001(6) 0.002(6)
C71 0.053(8) 0.049(8) 0.039(7) -0.006(6) 0.012(6) -0.001(6)
C72 0.084(10) 0.057(8) 0.041(7) -0.007(6) 0.000(7) -0.001(7)
C73 0.079(10) 0.078(10) 0.057(8) -0.030(7) 0.008(7) -0.016(8)
C74 0.076(10) 0.054(8) 0.068(8) -0.029(7) 0.016(7) -0.007(7)
C75 0.066(9) 0.046(8) 0.069(8) -0.023(6) 0.018(7) -0.008(6)
C76 0.061(9) 0.040(7) 0.042(7) -0.003(6) 0.019(6) -0.010(6)
C77 0.051(8) 0.043(7) 0.057(8) 0.000(6) 0.017(6) 0.011(6)
C78 0.069(9) 0.054(7) 0.048(7) 0.001(6) 0.006(6) 0.020(6)
C79 0.050(8) 0.046(7) 0.039(6) -0.001(5) 0.007(5) 0.012(6)
C80 0.086(10) 0.070(9) 0.057(8) -0.003(7) -0.001(7) -0.028(8)
C1S 0.128(15) 0.061(9) 0.198(17) -0.072(11) 0.063(12) -0.045(9)
O1S 0.096(8) 0.150(10) 0.086(6) -0.058(6) 0.027(5) -0.035(7)
C2S 2.0(4) 0.91(14) 2.0(3) -1.0(2) -1.0(3) 1.19(19)
O2S 0.23(2) 0.52(4) 0.30(2) 0.15(3) 0.113(18) 0.14(2)

loop_
_atom_type_symbol
_atom_type_description
_atom_type_scat_dispersion_real
_atom_type_scat_dispersion_imag
_atom_type_scat_source
C C 0.0033 0.0016 'International Tables Vol C Tables 4.2.6.8 and 6.1.1.4'
H H 0.0000 0.0000 'International Tables Vol C Tables 4.2.6.8 and 6.1.1.4'
N N 0.0061 0.0033 'International Tables Vol C Tables 4.2.6.8 and 6.1.1.4'
O O 0.0106 0.0060 'International Tables Vol C Tables 4.2.6.8 and 6.1.1.4'
Fe Fe 0.3463 0.8444 'International Tables Vol C Tables 4.2.6.8 and 6.1.1.4'
Br Br -0.2901 2.4595 'International Tables Vol C Tables 4.2.6.8 and 6.1.1.4'

loop_
_geom_angle_atom_site_label_1
_geom_angle_atom_site_label_2
_geom_angle_atom_site_label_3
_geom_angle
O1 Fe1 O5 108.8(3)
O1 Fe1 O2 164.1(3)
O5 Fe1 O2 83.9(2)
O1 Fe1 N1 89.1(3)
O5 Fe1 N1 158.3(3)
O2 Fe1 N1 80.9(3)
O1 Fe1 O8 92.8(3)
O5 Fe1 O8 79.1(2)
O2 Fe1 O8 80.0(2)
N1 Fe1 O8 113.0(3)
O1 Fe1 O3 105.8(3)
O5 Fe1 O3 81.0(2)
O2 Fe1 O3 85.2(3)
N1 Fe1 O3 82.4(3)
O8 Fe1 O3 156.2(2)
O4 Fe2 N2 86.3(3)
O4 Fe2 O5 165.1(3)
N2 Fe2 O5 78.8(3)
O4 Fe2 O8 111.9(3)
N2 Fe2 O8 159.9(3)
O5 Fe2 O8 82.6(3)
O4 Fe2 O11 106.7(2)
N2 Fe2 O11 108.1(3)
O5 Fe2 O11 79.6(2)
O8 Fe2 O11 75.7(2)
O4 Fe2 O6 92.5(2)
N2 Fe2 O6 88.2(3)
O5 Fe2 O6 85.7(2)
O8 Fe2 O6 82.8(2)
O11 Fe2 O6 155.2(2)
O7 Fe3 N3 87.3(3)
O7 Fe3 O8 162.6(3)
N3 Fe3 O8 77.3(3)
O7 Fe3 O11 116.6(3)
N3 Fe3 O11 156.1(3)
O8 Fe3 O11 79.0(2)
O7 Fe3 O9 90.0(3)
N3 Fe3 O9 94.5(3)
O8 Fe3 O9 99.3(3)
O11 Fe3 O9 86.0(3)
O7 Fe3 O2 93.3(3)
N3 Fe3 O2 97.4(3)
O8 Fe3 O2 80.7(2)
O11 Fe3 O2 82.0(2)
O9 Fe3 O2 167.8(3)
O10 Fe4 O2 104.7(3)
O10 Fe4 N4 89.7(3)
O2 Fe4 N4 164.5(3)
O10 Fe4 O11 165.6(3)
O2 Fe4 O11 85.9(2)
N4 Fe4 O11 80.9(3)
O10 Fe4 O5 92.1(2)
O2 Fe4 O5 80.5(2)
N4 Fe4 O5 104.9(3)
O11 Fe4 O5 79.8(2)
O10 Fe4 O12 99.9(3)
O2 Fe4 O12 82.7(3)
N4 Fe4 O12 89.4(3)
O11 Fe4 O12 91.0(3)
O5 Fe4 O12 161.3(3)
O13 Fe5 O14 166.6(3)
O13 Fe5 N5 88.9(3)
O14 Fe5 N5 80.1(3)
O13 Fe5 O17 107.0(3)
O14 Fe5 O17 84.9(3)
N5 Fe5 O17 162.9(3)
O13 Fe5 O23 97.7(3)
O14 Fe5 O23 77.9(2)
N5 Fe5 O23 104.6(3)
O17 Fe5 O23 79.9(2)
O13 Fe5 O15 96.8(3)
O14 Fe5 O15 91.3(3)
N5 Fe5 O15 92.2(3)
O17 Fe5 O15 80.0(3)
O23 Fe5 O15 157.9(3)
O16 Fe6 N6 90.0(3)
O16 Fe6 O23 105.2(3)
N6 Fe6 O23 164.6(3)
O16 Fe6 O17 166.8(3)
N6 Fe6 O17 81.5(3)
O23 Fe6 O17 84.1(2)
O16 Fe6 O20 94.0(3)
N6 Fe6 O20 100.7(3)
O23 Fe6 O20 81.5(2)
O17 Fe6 O20 77.7(2)
O16 Fe6 O18 99.5(3)
N6 Fe6 O18 92.9(3)
O23 Fe6 O18 81.8(3)
O17 Fe6 O18 91.1(3)
O20 Fe6 O18 160.8(3)
O19 Fe7 N7 89.9(3)
O19 Fe7 O14 102.7(3)
N7 Fe7 O14 166.2(3)
O19 Fe7 O20 164.9(3)
N7 Fe7 O20 82.0(3)
O14 Fe7 O20 86.9(2)
O19 Fe7 O17 92.1(3)
N7 Fe7 O17 104.9(3)
O14 Fe7 O17 80.4(2)
O20 Fe7 O17 77.9(2)
O19 Fe7 O21 103.1(3)
N7 Fe7 O21 89.2(3)
O14 Fe7 O21 82.6(3)
O20 Fe7 O21 89.5(2)
O17 Fe7 O21 159.3(2)
O22 Fe8 O23 165.1(3)
O22 Fe8 N8 89.5(3)
O23 Fe8 N8 81.1(3)
O22 Fe8 O20 104.7(3)
O23 Fe8 O20 85.7(2)
N8 Fe8 O20 165.3(3)
O22 Fe8 O24 100.8(3)
O23 Fe8 O24 91.2(2)
N8 Fe8 O24 92.4(3)
O20 Fe8 O24 81.5(2)
O22 Fe8 O14 93.4(3)
O23 Fe8 O14 77.3(2)
N8 Fe8 O14 101.7(3)
O20 Fe8 O14 81.4(2)
O24 Fe8 O14 160.0(2)
C1 O1 Fe1 130.6(6)
C9 O2 Fe4 121.9(5)
C9 O2 Fe1 109.1(5)
Fe4 O2 Fe1 99.8(3)
C9 O2 Fe3 126.6(6)
Fe4 O2 Fe3 94.2(2)
Fe1 O2 Fe3 100.6(2)
C10 O3 Fe1 129.8(8)
C11 O4 Fe2 130.2(6)
C19 O5 Fe1 123.6(6)
C19 O5 Fe2 111.3(5)
Fe1 O5 Fe2 101.1(3)
C19 O5 Fe4 121.2(6)
Fe1 O5 Fe4 94.5(2)
Fe2 O5 Fe4 101.1(3)
C20 O6 Fe2 123.4(6)
C21 O7 Fe3 129.5(7)
C29 O8 Fe3 108.8(6)
C29 O8 Fe2 125.6(5)
Fe3 O8 Fe2 105.3(3)
C29 O8 Fe1 121.0(6)
Fe3 O8 Fe1 97.8(2)
Fe2 O8 Fe1 94.1(3)
C30 O9 Fe3 122.1(8)
C31 O10 Fe4 128.9(6)
C39 O11 Fe4 106.6(5)
C39 O11 Fe3 128.3(6)
Fe4 O11 Fe3 95.0(2)
C39 O11 Fe2 121.8(5)
Fe4 O11 Fe2 98.9(2)
Fe3 O11 Fe2 99.5(2)
C40 O12 Fe4 128.8(9)
C41 O13 Fe5 126.9(7)
C49 O14 Fe5 111.4(6)
C49 O14 Fe7 125.9(5)
Fe5 O14 Fe7 99.6(3)
C49 O14 Fe8 121.2(6)
Fe5 O14 Fe8 102.2(2)
Fe7 O14 Fe8 92.2(2)
C50 O15 Fe5 134.0(7)
C51 O16 Fe6 128.0(6)
C59 O17 Fe6 107.5(6)
C59 O17 Fe5 126.0(6)
Fe6 O17 Fe5 98.9(3)
C59 O17 Fe7 125.3(6)
Fe6 O17 Fe7 101.9(3)
Fe5 O17 Fe7 92.5(3)
C60 O18 Fe6 136.0(13)
C61 O19 Fe7 128.6(7)
C69 O20 Fe7 107.8(5)
C69 O20 Fe8 128.3(5)
Fe7 O20 Fe8 96.7(2)
C69 O20 Fe6 124.5(5)
Fe7 O20 Fe6 102.5(3)
Fe8 O20 Fe6 91.7(2)
C70 O21 Fe7 130.7(6)
C71 O22 Fe8 129.0(7)
C79 O23 Fe8 108.9(6)
C79 O23 Fe6 124.9(5)
Fe8 O23 Fe6 98.1(2)
C79 O23 Fe5 123.3(5)
Fe8 O23 Fe5 102.5(2)
Fe6 O23 Fe5 94.5(2)
C80 O24 Fe8 129.1(6)
C7 N1 C8 121.0(8)
C7 N1 Fe1 125.2(7)
C8 N1 Fe1 113.1(6)
C17 N2 C18 116.2(8)
C17 N2 Fe2 129.6(7)
C18 N2 Fe2 113.4(5)
C27 N3 C28 117.9(8)
C27 N3 Fe3 128.0(7)
C28 N3 Fe3 113.6(6)
C37 N4 C38 121.4(8)
C37 N4 Fe4 125.6(7)
C38 N4 Fe4 112.9(6)
C47 N5 C48 123.5(9)
C47 N5 Fe5 125.1(7)
C48 N5 Fe5 110.9(6)
C57 N6 C58 121.9(9)
C57 N6 Fe6 125.2(7)
C58 N6 Fe6 112.9(6)
C67 N7 C68 122.4(9)
C67 N7 Fe7 124.6(6)
C68 N7 Fe7 112.3(6)
C77 N8 C78 120.5(9)
C77 N8 Fe8 127.4(8)
C78 N8 Fe8 112.1(7)
O1 C1 C2 119.2(9)
O1 C1 C6 122.2(9)
C2 C1 C6 118.6(9)
C3 C2 C1 122.5(10)
C2 C3 C4 119.6(10)
C5 C4 C3 118.7(10)
C5 C4 Br1 121.0(9)
C3 C4 Br1 120.2(8)
C6 C5 C4 121.9(10)
C5 C6 C1 118.4(9)
C5 C6 C7 116.3(9)
C1 C6 C7 125.2(9)
N1 C7 C6 125.6(9)
N1 C8 C9 111.7(8)
O2 C9 C8 110.1(7)
O4 C11 C16 124.0(9)
O4 C11 C12 116.1(9)
C16 C11 C12 119.8(9)
C13 C12 C11 119.6(11)
C12 C13 C14 118.5(10)
C15 C14 C13 123.6(10)
C15 C14 Br2 117.3(9)
C13 C14 Br2 119.1(8)
C14 C15 C16 117.9(10)
C11 C16 C15 120.5(9)
C11 C16 C17 125.6(9)
C15 C16 C17 113.8(9)
N2 C17 C16 122.2(9)
N2 C18 C19 107.1(8)
O5 C19 C18 108.3(8)
O7 C21 C26 125.1(10)
O7 C21 C22 117.5(10)
C26 C21 C22 117.4(10)
C23 C22 C21 121.3(11)
C22 C23 C24 119.8(11)
C25 C24 C23 121.1(11)
C25 C24 Br3 119.0(10)
C23 C24 Br3 119.8(9)
C24 C25 C26 119.1(11)
C21 C26 C25 121.2(10)
C21 C26 C27 123.6(9)
C25 C26 C27 115.1(10)
N3 C27 C26 124.7(10)
N3 C28 C29 109.3(8)
O8 C29 C28 107.9(8)
O10 C31 C32 120.2(10)
O10 C31 C36 125.3(9)
C32 C31 C36 114.4(10)
C33 C32 C31 124.9(11)
C32 C33 C34 120.9(10)
C35 C34 C33 117.1(10)
C35 C34 Br4 122.1(9)
C33 C34 Br4 120.8(8)
C34 C35 C36 123.3(10)
C35 C36 C37 117.6(10)
C35 C36 C31 119.3(9)
C37 C36 C31 123.0(9)
N4 C37 C36 125.7(10)
N4 C38 C39 110.7(8)
O11 C39 C38 110.0(8)
O13 C41 C42 120.6(11)
O13 C41 C46 126.3(11)
C42 C41 C46 113.1(11)
C43 C42 C41 122.6(12)
C44 C43 C42 121.4(12)
C43 C44 C45 119.5(12)
C43 C44 Br5 120.7(11)
C45 C44 Br5 119.8(10)
C44 C45 C46 120.5(11)
C45 C46 C41 122.8(10)
C45 C46 C47 116.1(10)
C41 C46 C47 121.1(10)
N5 C47 C46 126.1(10)
N5 C48 C49 111.0(9)
O14 C49 C48 107.3(8)
O16 C51 C52 117.4(9)
O16 C51 C56 123.2(9)
C52 C51 C56 119.4(9)
C51 C52 C53 121.4(10)
C54 C53 C52 118.7(10)
C53 C54 C55 122.6(9)
C53 C54 Br6 119.5(8)
C55 C54 Br6 117.9(8)
C54 C55 C56 119.4(10)
C51 C56 C55 118.4(9)
C51 C56 C57 124.7(9)
C55 C56 C57 116.9(9)
N6 C57 C56 127.3(9)
N6 C58 C59 108.8(9)
O17 C59 C58 108.7(8)
O19 C61 C62 119.2(11)
O19 C61 C66 123.2(10)
C62 C61 C66 117.6(11)
C63 C62 C61 121.6(12)
C64 C63 C62 120.6(11)
C65 C64 C63 119.3(10)
C65 C64 Br7 121.7(9)
C63 C64 Br7 119.0(9)
C64 C65 C66 123.5(11)
C65 C66 C61 117.3(10)
C65 C66 C67 118.5(10)
C61 C66 C67 124.3(9)
N7 C67 C66 125.7(9)
N7 C68 C69 110.7(8)
O20 C69 C68 112.4(8)
O22 C71 C72 119.1(10)
O22 C71 C76 124.3(10)
C72 C71 C76 116.6(10)
C73 C72 C71 123.8(11)
C72 C73 C74 118.6(12)
C73 C74 C75 121.1(11)
C73 C74 Br8 120.2(11)
C75 C74 Br8 118.7(10)
C76 C75 C74 120.1(11)
C75 C76 C71 119.8(11)
C75 C76 C77 116.1(11)
C71 C76 C77 124.1(10)
N8 C77 C76 124.7(10)
N8 C78 C79 109.4(8)
O23 C79 C78 107.9(7)

loop_
_geom_bond_atom_site_label_1
_geom_bond_atom_site_label_2
_geom_bond_distance
Fe1 O1 1.977(7)
Fe1 O5 2.071(7)
Fe1 O2 2.077(6)
Fe1 N1 2.083(8)
Fe1 O8 2.273(7)
Fe1 O3 2.326(7)
Fe2 O4 1.997(6)
Fe2 N2 2.088(8)
Fe2 O5 2.088(6)
Fe2 O8 2.111(7)
Fe2 O11 2.268(6)
Fe2 O6 2.379(6)
Fe3 O7 2.004(6)
Fe3 N3 2.085(8)
Fe3 O8 2.106(6)
Fe3 O11 2.123(6)
Fe3 O9 2.171(7)
Fe3 O2 2.214(6)
Fe4 O10 1.983(7)
Fe4 O2 2.055(6)
Fe4 N4 2.063(7)
Fe4 O11 2.121(6)
Fe4 O5 2.231(6)
Fe4 O12 2.291(7)
Fe5 O13 1.951(8)
Fe5 O14 2.055(7)
Fe5 N5 2.080(8)
Fe5 O17 2.094(6)
Fe5 O23 2.243(6)
Fe5 O15 2.304(7)
Fe6 O16 1.972(7)
Fe6 N6 2.057(8)
Fe6 O23 2.079(6)
Fe6 O17 2.086(6)
Fe6 O20 2.255(7)
Fe6 O18 2.276(8)
Fe7 O19 1.965(7)
Fe7 N7 2.062(8)
Fe7 O14 2.069(6)
Fe7 O20 2.071(6)
Fe7 O17 2.261(7)
Fe7 O21 2.291(7)
Fe8 O22 1.961(7)
Fe8 O23 2.062(6)
Fe8 N8 2.075(8)
Fe8 O20 2.104(6)
Fe8 O24 2.216(6)
Fe8 O14 2.260(6)
Br1 C4 1.887(11)
Br2 C14 1.920(11)
Br3 C24 1.898(11)
Br4 C34 1.845(11)
Br5 C44 1.888(12)
Br6 C54 1.915(9)
Br7 C64 1.897(10)
Br8 C74 1.880(11)
O1 C1 1.309(11)
O2 C9 1.452(10)
O3 C10 1.314(14)
O4 C11 1.353(10)
O5 C19 1.394(10)
O6 C20 1.423(11)
O7 C21 1.322(11)
O8 C29 1.402(10)
O9 C30 1.361(15)
O10 C31 1.283(11)
O11 C39 1.438(10)
O12 C40 1.383(14)
O13 C41 1.266(12)
O14 C49 1.416(10)
O15 C50 1.329(12)
O16 C51 1.328(11)
O17 C59 1.421(12)
O18 C60 1.386(15)
O19 C61 1.316(12)
O20 C69 1.402(10)
O21 C70 1.424(11)
O22 C71 1.321(11)
O23 C79 1.428(10)
O24 C80 1.420(11)
N1 C7 1.268(11)
N1 C8 1.441(11)
N2 C17 1.311(11)
N2 C18 1.473(11)
N3 C27 1.281(11)
N3 C28 1.473(11)
N4 C37 1.302(11)
N4 C38 1.437(11)
N5 C47 1.265(11)
N5 C48 1.454(12)
N6 C57 1.256(11)
N6 C58 1.459(12)
N7 C67 1.288(11)
N7 C68 1.426(11)
N8 C77 1.262(12)
N8 C78 1.461(12)
C1 C2 1.387(13)
C1 C6 1.429(12)
C2 C3 1.377(14)
C3 C4 1.406(14)
C4 C5 1.397(13)
C5 C6 1.399(13)
C6 C7 1.446(12)
C8 C9 1.522(12)
C11 C16 1.370(12)
C11 C12 1.419(12)
C12 C13 1.384(13)
C13 C14 1.383(14)
C14 C15 1.357(13)
C15 C16 1.413(12)
C16 C17 1.461(12)
C18 C19 1.538(12)
C21 C26 1.384(13)
C21 C22 1.407(13)
C22 C23 1.375(14)
C23 C24 1.375(15)
C24 C25 1.365(14)
C25 C26 1.408(13)
C26 C27 1.472(13)
C28 C29 1.487(12)
C31 C32 1.422(13)
C31 C36 1.447(13)
C32 C33 1.332(13)
C33 C34 1.416(14)
C34 C35 1.374(13)
C35 C36 1.406(13)
C36 C37 1.442(13)
C38 C39 1.508(13)
C41 C42 1.429(15)
C41 C46 1.445(14)
C42 C43 1.390(17)
C43 C44 1.359(17)
C44 C45 1.378(14)
C45 C46 1.387(13)
C46 C47 1.449(13)
C48 C49 1.495(13)
C51 C52 1.380(13)
C51 C56 1.405(13)
C52 C53 1.390(13)
C53 C54 1.353(14)
C54 C55 1.366(13)
C55 C56 1.421(12)
C56 C57 1.425(13)
C58 C59 1.565(14)
C61 C62 1.384(14)
C61 C66 1.433(14)
C62 C63 1.376(14)
C63 C64 1.357(15)
C64 C65 1.337(13)
C65 C66 1.390(12)
C66 C67 1.446(12)
C68 C69 1.521(12)
C71 C72 1.417(14)
C71 C76 1.430(14)
C72 C73 1.364(14)
C73 C74 1.377(15)
C74 C75 1.410(15)
C75 C76 1.394(13)
C76 C77 1.451(14)
C78 C79 1.544(13)
C1S O1S 1.390(12)
C2S O2S 1.50(2)
